data_4107131
loop_
_publ_author_name
'Hayato Tsurugi'
'Teruhiko Saito'
'Hiromasa Tanahashi'
'John Arnold'
'Kazushi Mashima'

_publ_section_title
;
 Carbon Radical Generation by d0 Tantalum Complexes with \a-Diimine
 Ligands through Ligand-Centered Redox Processes
;
_journal_name_full 'Journal of the American Chemical Society'
_journal_page_first 18673
_journal_page_last 18683
_journal_paper_doi 10.1021/ja204665s
_journal_volume 133
_journal_year 2011
_chemical_formula_moiety 'C72 H80 Cl5 N4 Ta2, Cl6 Ta, 2(C H2 Cl2)'
_chemical_formula_sum 'C74 H84 Cl15 N4 Ta3'
_chemical_formula_weight 2104.05
_chemical_name_common 3c
_chemical_name_systematic
; 
 ? 
;
_space_group_IT_number 2
_symmetry_cell_setting triclinic
_symmetry_Int_Tables_number 2
_symmetry_space_group_name_Hall '-P 1'
_symmetry_space_group_name_H-M 'P -1'
_atom_sites_solution_hydrogens geom
_atom_sites_solution_primary direct
_atom_sites_solution_secondary difmap
_audit_creation_method SHELXL-97
_cell_angle_alpha 111.449(2)
_cell_angle_beta 102.867(2)
_cell_angle_gamma 101.062(2)
_cell_formula_units_Z 2
_cell_length_a 15.355(4)
_cell_length_b 16.774(5)
_cell_length_c 18.605(5)
_cell_measurement_reflns_used 10990
_cell_measurement_temperature 113(2)
_cell_measurement_theta_max 27.49
_cell_measurement_theta_min 3.04
_cell_volume 4146(2)
_computing_cell_refinement CrystalClear
_computing_data_collection 'CrystalClear (Rigaku Inc., 2007)'
_computing_data_reduction CrystalClear
_computing_molecular_graphics 'CrystalStructure 4.0'
_computing_publication_material 'CrystalStructure 4.0 (Rigaku, 2010)'
_computing_structure_refinement 'SHELXL97 (Sheldrick, 2008)'
_computing_structure_solution 'SHELXS97 (Sheldrick, 2008)'
_diffrn_ambient_temperature 113(2)
_diffrn_detector_area_resol_mean 7.314
_diffrn_measured_fraction_theta_full 0.978
_diffrn_measured_fraction_theta_max 0.978
_diffrn_measurement_device_type 'Rigaku Mercury70'
_diffrn_measurement_method \w
_diffrn_radiation_monochromator graphite
_diffrn_radiation_source 'fine-focus sealed tube'
_diffrn_radiation_type MoK\a
_diffrn_radiation_wavelength 0.71075
_diffrn_reflns_av_R_equivalents 0.0358
_diffrn_reflns_av_sigmaI/netI 0.0504
_diffrn_reflns_limit_h_max 19
_diffrn_reflns_limit_h_min -19
_diffrn_reflns_limit_k_max 20
_diffrn_reflns_limit_k_min -20
_diffrn_reflns_limit_l_max 23
_diffrn_reflns_limit_l_min -23
_diffrn_reflns_number 36809
_diffrn_reflns_theta_full 26.40
_diffrn_reflns_theta_max 26.40
_diffrn_reflns_theta_min 3.04
_exptl_absorpt_coefficient_mu 4.474
_exptl_absorpt_correction_T_max 0.4681
_exptl_absorpt_correction_T_min 0.4681
_exptl_absorpt_correction_type multi-scan
_exptl_absorpt_process_details 'REQAB (Rigaku, 1998)'
_exptl_crystal_colour orange
_exptl_crystal_density_diffrn 1.685
_exptl_crystal_description block
_exptl_crystal_F_000 2060
_exptl_crystal_size_max 0.58
_exptl_crystal_size_mid 0.42
_exptl_crystal_size_min 0.20
_refine_diff_density_max 12.589
_refine_diff_density_min -2.555
_refine_diff_density_rms 0.253
_refine_ls_extinction_method none
_refine_ls_goodness_of_fit_ref 1.025
_refine_ls_hydrogen_treatment constr
_refine_ls_matrix_type full
_refine_ls_number_parameters 865
_refine_ls_number_reflns 16624
_refine_ls_number_restraints 0
_refine_ls_restrained_S_all 1.025
_refine_ls_R_factor_all 0.0592
_refine_ls_R_factor_gt 0.0556
_refine_ls_shift/su_max 0.001
_refine_ls_shift/su_mean 0.000
_refine_ls_structure_factor_coef Fsqd
_refine_ls_weighting_details 'calc w=1/[\s^2^(Fo^2^)+(0.0865P)^2^+55.6196P] where P=(Fo^2^+2Fc^2^)/3'
_refine_ls_weighting_scheme calc
_refine_ls_wR_factor_gt 0.1565
_refine_ls_wR_factor_ref 0.1601
_reflns_number_gt 15281
_reflns_number_total 16624
_reflns_threshold_expression >2sigma(I)
_cod_data_source_file ja204665s_si_002_2.cif
_cod_data_source_block 3c
_cod_original_cell_volume 4146.1(19)
_cod_database_code 4107131

loop_
_symmetry_equiv_pos_as_xyz
'x, y, z'
'-x, -y, -z'

loop_
_atom_site_label
_atom_site_type_symbol
_atom_site_fract_x
_atom_site_fract_y
_atom_site_fract_z
_atom_site_U_iso_or_equiv
_atom_site_adp_type
_atom_site_occupancy
_atom_site_symmetry_multiplicity
_atom_site_calc_flag
_atom_site_refinement_flags
Ta1 Ta 0.30215(2) 0.834433(18) 0.356094(17) 0.01207(9) Uani 1 1 d .
Ta2 Ta 0.16206(2) 0.973576(18) 0.319903(17) 0.01247(9) Uani 1 1 d .
Ta3 Ta 0.28457(2) 0.62031(2) -0.22693(2) 0.02041(10) Uani 1 1 d .
Cl1 Cl 0.42904(13) 0.89261(12) 0.47243(11) 0.0188(4) Uani 1 1 d .
Cl2 Cl 0.15169(14) 1.08971(12) 0.42779(11) 0.0216(4) Uani 1 1 d .
Cl3 Cl 0.18321(13) 0.89385(13) 0.41449(11) 0.0196(4) Uani 1 1 d .
Cl4 Cl 0.17649(13) 0.82225(12) 0.23346(11) 0.0189(4) Uani 1 1 d .
Cl5 Cl 0.33463(12) 0.99311(12) 0.36397(12) 0.0194(4) Uani 1 1 d .
Cl6 Cl 0.37823(14) 0.62119(14) -0.31151(14) 0.0265(4) Uani 1 1 d .
Cl7 Cl 0.35989(16) 0.77441(16) -0.14927(17) 0.0416(6) Uani 1 1 d .
Cl8 Cl 0.19042(15) 0.62847(16) -0.14216(13) 0.0306(5) Uani 1 1 d .
Cl9 Cl 0.21618(15) 0.46551(13) -0.30002(13) 0.0263(4) Uani 1 1 d .
Cl10 Cl 0.39516(16) 0.58945(19) -0.13979(14) 0.0387(6) Uani 1 1 d .
Cl11 Cl 0.16714(13) 0.64425(13) -0.31475(12) 0.0226(4) Uani 1 1 d .
Cl12 Cl 0.1812(2) 0.46329(18) -0.49958(16) 0.0428(6) Uani 1 1 d .
Cl13 Cl 0.0665(2) 0.27642(19) -0.5836(2) 0.0559(8) Uani 1 1 d .
Cl14 Cl 0.7033(2) 0.6190(2) -0.2044(2) 0.0568(8) Uani 1 1 d .
Cl15 Cl 0.6381(3) 0.6907(4) -0.0671(2) 0.1004(18) Uani 1 1 d .
N1 N 0.2364(4) 0.7185(4) 0.3507(4) 0.0120(12) Uani 1 1 d .
N2 N 0.3517(4) 0.7741(4) 0.2690(4) 0.0165(13) Uani 1 1 d .
N3 N 0.1886(4) 1.0287(4) 0.2470(4) 0.0143(12) Uani 1 1 d .
N4 N 0.0304(4) 0.9131(4) 0.2485(4) 0.0146(12) Uani 1 1 d .
C1 C 0.3686(5) 0.7130(5) 0.3002(5) 0.0149(14) Uani 1 1 d .
C2 C 0.3097(5) 0.6835(5) 0.3396(4) 0.0139(14) Uani 1 1 d .
C3 C 0.3506(5) 0.6281(5) 0.3746(5) 0.0167(15) Uani 1 1 d .
C4 C 0.3237(6) 0.5767(5) 0.4130(5) 0.0195(15) Uani 1 1 d .
H4 H 0.2676 0.5747 0.4268 0.023 Uiso 1 1 calc R
C5 C 0.3826(6) 0.5260(5) 0.4317(5) 0.0226(17) Uani 1 1 d .
H5 H 0.3646 0.4902 0.4585 0.027 Uiso 1 1 calc R
C6 C 0.4636(6) 0.5265(6) 0.4130(5) 0.0256(18) Uani 1 1 d .
H6 H 0.5010 0.4924 0.4278 0.031 Uiso 1 1 calc R
C7 C 0.4927(6) 0.5782(5) 0.3711(5) 0.0202(16) Uani 1 1 d .
C8 C 0.5722(6) 0.5848(6) 0.3461(6) 0.0254(18) Uani 1 1 d .
H8 H 0.6164 0.5559 0.3601 0.030 Uiso 1 1 calc R
C9 C 0.5869(6) 0.6329(6) 0.3017(6) 0.0285(19) Uani 1 1 d .
H9 H 0.6398 0.6340 0.2831 0.034 Uiso 1 1 calc R
C10 C 0.5252(6) 0.6814(6) 0.2825(5) 0.0249(18) Uani 1 1 d .
H10 H 0.5361 0.7142 0.2515 0.030 Uiso 1 1 calc R
C11 C 0.4495(5) 0.6787(5) 0.3104(5) 0.0165(15) Uani 1 1 d .
C12 C 0.4345(5) 0.6273(5) 0.3536(5) 0.0173(15) Uani 1 1 d .
C13 C 0.3826(5) 0.7750(5) 0.2017(5) 0.0171(15) Uani 1 1 d .
C14 C 0.3375(6) 0.7010(5) 0.1254(5) 0.0212(16) Uani 1 1 d .
C15 C 0.3690(7) 0.6988(6) 0.0611(5) 0.0272(18) Uani 1 1 d .
H15 H 0.3384 0.6502 0.0088 0.033 Uiso 1 1 calc R
C16 C 0.4460(6) 0.7680(6) 0.0724(5) 0.0282(19) Uani 1 1 d .
H16 H 0.4678 0.7657 0.0280 0.034 Uiso 1 1 calc R
C17 C 0.4897(6) 0.8386(6) 0.1474(6) 0.0263(18) Uani 1 1 d .
H17 H 0.5423 0.8845 0.1544 0.032 Uiso 1 1 calc R
C18 C 0.4592(6) 0.8452(5) 0.2140(5) 0.0206(16) Uani 1 1 d .
C19 C 0.2557(6) 0.6234(6) 0.1109(5) 0.0256(18) Uani 1 1 d .
H19 H 0.2404 0.6375 0.1629 0.031 Uiso 1 1 calc R
C20 C 0.1692(7) 0.6122(8) 0.0456(6) 0.043(3) Uani 1 1 d .
H20A H 0.1829 0.6000 -0.0057 0.051 Uiso 1 1 calc R
H20B H 0.1510 0.6674 0.0623 0.051 Uiso 1 1 calc R
H20C H 0.1179 0.5619 0.0379 0.051 Uiso 1 1 calc R
C21 C 0.2827(9) 0.5364(7) 0.0897(9) 0.052(3) Uani 1 1 d .
H21A H 0.2961 0.5200 0.0380 0.062 Uiso 1 1 calc R
H21B H 0.2308 0.4882 0.0845 0.062 Uiso 1 1 calc R
H21C H 0.3385 0.5453 0.1330 0.062 Uiso 1 1 calc R
C22 C 0.5125(6) 0.9247(5) 0.2953(5) 0.0216(17) Uani 1 1 d .
H22 H 0.4769 0.9225 0.3338 0.026 Uiso 1 1 calc R
C23 C 0.5178(7) 1.0132(6) 0.2880(6) 0.031(2) Uani 1 1 d .
H23A H 0.4543 1.0165 0.2691 0.037 Uiso 1 1 calc R
H23B H 0.5503 1.0163 0.2489 0.037 Uiso 1 1 calc R
H23C H 0.5523 1.0635 0.3414 0.037 Uiso 1 1 calc R
C24 C 0.6109(6) 0.9222(6) 0.3323(6) 0.033(2) Uani 1 1 d .
H24A H 0.6472 0.9229 0.2953 0.040 Uiso 1 1 calc R
H24B H 0.6063 0.8673 0.3406 0.040 Uiso 1 1 calc R
H24C H 0.6421 0.9747 0.3848 0.040 Uiso 1 1 calc R
C25 C 0.1617(5) 0.6736(5) 0.3715(5) 0.0156(14) Uani 1 1 d .
C26 C 0.1659(5) 0.6986(5) 0.4535(5) 0.0167(15) Uani 1 1 d .
C27 C 0.0962(6) 0.6470(6) 0.4683(5) 0.0213(16) Uani 1 1 d .
H27 H 0.0984 0.6612 0.5232 0.026 Uiso 1 1 calc R
C28 C 0.0241(6) 0.5764(6) 0.4068(5) 0.0239(17) Uani 1 1 d .
H28 H -0.0227 0.5424 0.4190 0.029 Uiso 1 1 calc R
C29 C 0.0202(6) 0.5551(6) 0.3259(5) 0.0236(17) Uani 1 1 d .
H29 H -0.0304 0.5069 0.2832 0.028 Uiso 1 1 calc R
C30 C 0.0885(5) 0.6028(5) 0.3069(5) 0.0172(15) Uani 1 1 d .
C31 C 0.0791(6) 0.5795(5) 0.2182(5) 0.0196(16) Uani 1 1 d .
H31 H 0.1344 0.6205 0.2164 0.024 Uiso 1 1 calc R
C32 C -0.0085(6) 0.5958(6) 0.1774(5) 0.0276(18) Uani 1 1 d .
H32A H -0.0639 0.5552 0.1771 0.033 Uiso 1 1 calc R
H32B H -0.0118 0.5847 0.1212 0.033 Uiso 1 1 calc R
H32C H -0.0065 0.6582 0.2075 0.033 Uiso 1 1 calc R
C33 C 0.0793(7) 0.4837(6) 0.1736(6) 0.031(2) Uani 1 1 d .
H33A H 0.1401 0.4774 0.1969 0.037 Uiso 1 1 calc R
H33B H 0.0684 0.4692 0.1157 0.037 Uiso 1 1 calc R
H33C H 0.0296 0.4425 0.1794 0.037 Uiso 1 1 calc R
C34 C 0.2408(6) 0.7771(5) 0.5269(5) 0.0184(15) Uani 1 1 d .
H34 H 0.2793 0.8133 0.5063 0.022 Uiso 1 1 calc R
C35 C 0.1964(7) 0.8379(6) 0.5808(5) 0.0279(19) Uani 1 1 d .
H35A H 0.1568 0.8033 0.6005 0.034 Uiso 1 1 calc R
H35B H 0.1582 0.8617 0.5491 0.034 Uiso 1 1 calc R
H35C H 0.2458 0.8878 0.6274 0.034 Uiso 1 1 calc R
C36 C 0.3064(6) 0.7446(6) 0.5774(5) 0.0254(18) Uani 1 1 d .
H36A H 0.3372 0.7084 0.5431 0.030 Uiso 1 1 calc R
H36B H 0.2700 0.7081 0.5976 0.030 Uiso 1 1 calc R
H36C H 0.3539 0.7966 0.6236 0.030 Uiso 1 1 calc R
C37 C 0.0238(5) 0.9870(5) 0.2333(5) 0.0138(14) Uani 1 1 d .
C38 C 0.1021(5) 1.0443(5) 0.2304(4) 0.0155(14) Uani 1 1 d .
C39 C 0.0766(5) 1.1205(5) 0.2203(4) 0.0152(14) Uani 1 1 d .
C40 C 0.1184(6) 1.1911(5) 0.2059(5) 0.0216(16) Uani 1 1 d .
H40 H 0.1811 1.2017 0.2050 0.026 Uiso 1 1 calc R
C41 C 0.0647(6) 1.2473(5) 0.1926(5) 0.0248(17) Uani 1 1 d .
H41 H 0.0935 1.2973 0.1845 0.030 Uiso 1 1 calc R
C42 C -0.0266(6) 1.2330(5) 0.1909(5) 0.0246(18) Uani 1 1 d .
H42 H -0.0595 1.2730 0.1822 0.030 Uiso 1 1 calc R
C43 C -0.0725(6) 1.1589(5) 0.2022(5) 0.0212(16) Uani 1 1 d .
C44 C -0.1675(6) 1.1303(6) 0.1975(5) 0.0262(18) Uani 1 1 d .
H44 H -0.2077 1.1645 0.1880 0.031 Uiso 1 1 calc R
C45 C -0.2023(6) 1.0543(6) 0.2066(5) 0.0250(18) Uani 1 1 d .
H45 H -0.2661 1.0375 0.2037 0.030 Uiso 1 1 calc R
C46 C -0.1459(6) 0.9996(6) 0.2202(5) 0.0212(16) Uani 1 1 d .
H46 H -0.1715 0.9461 0.2249 0.025 Uiso 1 1 calc R
C47 C -0.0541(5) 1.0266(5) 0.2263(5) 0.0174(15) Uani 1 1 d .
C48 C -0.0178(6) 1.1052(5) 0.2171(5) 0.0187(15) Uani 1 1 d .
C49 C -0.0499(5) 0.8356(5) 0.2187(5) 0.0175(15) Uani 1 1 d .
C50 C -0.0881(6) 0.7843(5) 0.1335(5) 0.0246(17) Uani 1 1 d .
C51 C -0.1677(7) 0.7114(6) 0.1045(6) 0.033(2) Uani 1 1 d .
H51 H -0.1944 0.6751 0.0475 0.039 Uiso 1 1 calc R
C52 C -0.2086(7) 0.6907(7) 0.1567(7) 0.044(3) Uani 1 1 d .
H52 H -0.2641 0.6416 0.1354 0.053 Uiso 1 1 calc R
C53 C -0.1699(6) 0.7400(7) 0.2386(6) 0.035(2) Uani 1 1 d .
H53 H -0.1976 0.7232 0.2739 0.042 Uiso 1 1 calc R
C54 C -0.0893(6) 0.8159(6) 0.2727(6) 0.0236(17) Uani 1 1 d .
C55 C -0.0457(6) 0.8050(6) 0.0732(5) 0.0250(18) Uani 1 1 d .
H55 H 0.0168 0.8514 0.1050 0.030 Uiso 1 1 calc R
C56 C -0.0301(8) 0.7217(7) 0.0136(6) 0.039(2) Uani 1 1 d .
H56A H -0.0902 0.6746 -0.0175 0.047 Uiso 1 1 calc R
H56B H 0.0125 0.7000 0.0441 0.047 Uiso 1 1 calc R
H56C H -0.0025 0.7375 -0.0240 0.047 Uiso 1 1 calc R
C57 C -0.1068(8) 0.8437(7) 0.0263(6) 0.036(2) Uani 1 1 d .
H57A H -0.1111 0.9001 0.0647 0.044 Uiso 1 1 calc R
H57B H -0.1696 0.8006 -0.0030 0.044 Uiso 1 1 calc R
H57C H -0.0787 0.8551 -0.0127 0.044 Uiso 1 1 calc R
C58 C -0.0545(6) 0.8719(6) 0.3645(5) 0.0238(17) Uani 1 1 d .
H58 H 0.0097 0.9128 0.3789 0.029 Uiso 1 1 calc R
C59 C -0.0457(7) 0.8139(7) 0.4113(6) 0.033(2) Uani 1 1 d .
H59A H -0.0016 0.7806 0.3969 0.039 Uiso 1 1 calc R
H59B H -0.1072 0.7715 0.3971 0.039 Uiso 1 1 calc R
H59C H -0.0228 0.8525 0.4700 0.039 Uiso 1 1 calc R
C60 C -0.1157(7) 0.9308(7) 0.3913(6) 0.036(2) Uani 1 1 d .
H60A H -0.1800 0.8928 0.3758 0.043 Uiso 1 1 calc R
H60B H -0.1154 0.9716 0.3647 0.043 Uiso 1 1 calc R
H60C H -0.0913 0.9659 0.4506 0.043 Uiso 1 1 calc R
C61 C 0.2645(5) 1.0703(5) 0.2269(5) 0.0181(15) Uani 1 1 d .
C62 C 0.3321(6) 1.1516(5) 0.2836(6) 0.0225(17) Uani 1 1 d .
C63 C 0.4011(7) 1.1892(7) 0.2584(8) 0.041(3) Uani 1 1 d .
H63 H 0.4480 1.2439 0.2959 0.049 Uiso 1 1 calc R
C64 C 0.4029(10) 1.1488(8) 0.1797(10) 0.073(5) Uani 1 1 d .
H64 H 0.4505 1.1761 0.1636 0.088 Uiso 1 1 calc R
C65 C 0.3354(10) 1.0681(7) 0.1237(8) 0.063(4) Uani 1 1 d .
H65 H 0.3369 1.0412 0.0695 0.076 Uiso 1 1 calc R
C66 C 0.2663(7) 1.0270(6) 0.1463(6) 0.033(2) Uani 1 1 d .
C67 C 0.1925(7) 0.9399(6) 0.0831(6) 0.033(2) Uani 1 1 d .
H67 H 0.1564 0.9146 0.1124 0.040 Uiso 1 1 calc R
C68 C 0.2373(9) 0.8693(7) 0.0394(7) 0.044(3) Uani 1 1 d .
H68A H 0.2713 0.8912 0.0083 0.053 Uiso 1 1 calc R
H68B H 0.1881 0.8128 0.0023 0.053 Uiso 1 1 calc R
H68C H 0.2809 0.8592 0.0800 0.053 Uiso 1 1 calc R
C69 C 0.1246(10) 0.9571(8) 0.0228(7) 0.052(3) Uani 1 1 d .
H69A H 0.1585 0.9841 -0.0056 0.062 Uiso 1 1 calc R
H69B H 0.0935 0.9982 0.0516 0.062 Uiso 1 1 calc R
H69C H 0.0776 0.9002 -0.0170 0.062 Uiso 1 1 calc R
C70 C 0.3354(6) 1.2012(5) 0.3709(5) 0.0252(18) Uani 1 1 d .
H70 H 0.2879 1.1614 0.3821 0.030 Uiso 1 1 calc R
C71 C 0.4320(9) 1.2213(7) 0.4317(8) 0.058(4) Uani 1 1 d .
H71A H 0.4802 1.2588 0.4210 0.070 Uiso 1 1 calc R
H71B H 0.4456 1.1647 0.4251 0.070 Uiso 1 1 calc R
H71C H 0.4317 1.2531 0.4875 0.070 Uiso 1 1 calc R
C72 C 0.3114(7) 1.2882(7) 0.3867(6) 0.037(2) Uani 1 1 d .
H72A H 0.2480 1.2754 0.3511 0.044 Uiso 1 1 calc R
H72B H 0.3563 1.3282 0.3754 0.044 Uiso 1 1 calc R
H72C H 0.3142 1.3173 0.4438 0.044 Uiso 1 1 calc R
C73 C 0.0981(10) 0.3780(8) -0.5886(8) 0.055(3) Uani 1 1 d .
H73A H 0.0414 0.3969 -0.6005 0.067 Uiso 1 1 calc R
H73B H 0.1235 0.3699 -0.6344 0.067 Uiso 1 1 calc R
C74 C 0.6063(8) 0.6277(10) -0.1707(8) 0.057(3) Uani 1 1 d .
H74A H 0.5688 0.6556 -0.1992 0.069 Uiso 1 1 calc R
H74B H 0.5664 0.5668 -0.1850 0.069 Uiso 1 1 calc R

loop_
_atom_site_aniso_label
_atom_site_aniso_U_11
_atom_site_aniso_U_22
_atom_site_aniso_U_33
_atom_site_aniso_U_23
_atom_site_aniso_U_13
_atom_site_aniso_U_12
Ta1 0.01345(15) 0.01248(15) 0.01220(15) 0.00580(11) 0.00543(11) 0.00548(11)
Ta2 0.01417(15) 0.01224(15) 0.01282(15) 0.00534(11) 0.00615(11) 0.00578(11)
Ta3 0.01538(16) 0.02410(18) 0.01967(17) 0.00471(13) 0.00652(13) 0.00975(13)
Cl1 0.0176(8) 0.0200(8) 0.0163(8) 0.0078(7) 0.0021(7) 0.0044(7)
Cl2 0.0301(10) 0.0180(8) 0.0180(9) 0.0042(7) 0.0129(8) 0.0109(7)
Cl3 0.0247(9) 0.0247(9) 0.0222(9) 0.0153(8) 0.0156(8) 0.0152(7)
Cl4 0.0225(9) 0.0167(8) 0.0150(8) 0.0034(7) 0.0023(7) 0.0112(7)
Cl5 0.0155(8) 0.0168(8) 0.0286(10) 0.0124(7) 0.0066(7) 0.0056(7)
Cl6 0.0239(10) 0.0280(10) 0.0381(12) 0.0181(9) 0.0181(9) 0.0130(8)
Cl7 0.0231(11) 0.0272(11) 0.0524(15) -0.0037(10) 0.0085(10) 0.0057(9)
Cl8 0.0249(10) 0.0485(13) 0.0216(10) 0.0124(9) 0.0117(8) 0.0182(9)
Cl9 0.0267(10) 0.0228(9) 0.0349(11) 0.0134(8) 0.0143(9) 0.0118(8)
Cl10 0.0278(11) 0.0637(16) 0.0277(11) 0.0176(11) 0.0078(9) 0.0256(11)
Cl11 0.0205(9) 0.0246(9) 0.0273(10) 0.0131(8) 0.0087(8) 0.0115(7)
Cl12 0.0520(15) 0.0428(14) 0.0325(12) 0.0143(11) 0.0205(11) 0.0076(12)
Cl13 0.0674(19) 0.0357(14) 0.0598(18) 0.0090(13) 0.0336(16) 0.0129(13)
Cl14 0.0372(14) 0.0638(19) 0.069(2) 0.0290(16) 0.0184(14) 0.0100(13)
Cl15 0.0406(18) 0.158(5) 0.047(2) 0.010(2) 0.0026(15) -0.010(2)
N1 0.014(3) 0.012(3) 0.015(3) 0.007(2) 0.006(2) 0.008(2)
N2 0.018(3) 0.013(3) 0.019(3) 0.007(3) 0.008(3) 0.005(2)
N3 0.016(3) 0.012(3) 0.014(3) 0.006(2) 0.005(2) 0.005(2)
N4 0.019(3) 0.015(3) 0.016(3) 0.010(2) 0.008(3) 0.008(2)
C1 0.015(3) 0.013(3) 0.019(4) 0.007(3) 0.009(3) 0.006(3)
C2 0.016(3) 0.013(3) 0.015(3) 0.007(3) 0.007(3) 0.006(3)
C3 0.017(4) 0.015(3) 0.016(4) 0.005(3) 0.003(3) 0.007(3)
C4 0.023(4) 0.019(4) 0.021(4) 0.011(3) 0.008(3) 0.008(3)
C5 0.031(4) 0.019(4) 0.022(4) 0.013(3) 0.008(3) 0.010(3)
C6 0.028(4) 0.022(4) 0.029(4) 0.011(3) 0.006(4) 0.015(3)
C7 0.021(4) 0.018(4) 0.022(4) 0.009(3) 0.005(3) 0.007(3)
C8 0.022(4) 0.022(4) 0.035(5) 0.011(4) 0.009(4) 0.016(3)
C9 0.025(4) 0.028(4) 0.042(5) 0.018(4) 0.018(4) 0.015(4)
C10 0.027(4) 0.022(4) 0.032(5) 0.012(4) 0.016(4) 0.013(3)
C11 0.021(4) 0.015(3) 0.016(4) 0.007(3) 0.009(3) 0.007(3)
C12 0.017(4) 0.015(3) 0.018(4) 0.004(3) 0.003(3) 0.007(3)
C13 0.019(4) 0.020(4) 0.019(4) 0.011(3) 0.011(3) 0.011(3)
C14 0.023(4) 0.018(4) 0.022(4) 0.007(3) 0.009(3) 0.007(3)
C15 0.035(5) 0.030(4) 0.019(4) 0.011(4) 0.014(4) 0.009(4)
C16 0.031(5) 0.036(5) 0.024(4) 0.014(4) 0.017(4) 0.010(4)
C17 0.028(4) 0.028(4) 0.034(5) 0.020(4) 0.019(4) 0.008(4)
C18 0.021(4) 0.022(4) 0.024(4) 0.013(3) 0.011(3) 0.009(3)
C19 0.034(5) 0.021(4) 0.020(4) 0.005(3) 0.014(4) 0.003(3)
C20 0.032(5) 0.052(6) 0.034(5) 0.020(5) 0.004(4) -0.003(5)
C21 0.058(7) 0.024(5) 0.074(9) 0.015(5) 0.027(7) 0.013(5)
C22 0.021(4) 0.020(4) 0.024(4) 0.008(3) 0.013(3) 0.004(3)
C23 0.032(5) 0.022(4) 0.039(5) 0.013(4) 0.016(4) 0.007(4)
C24 0.023(4) 0.031(5) 0.038(5) 0.011(4) 0.006(4) 0.009(4)
C25 0.017(3) 0.016(3) 0.018(4) 0.010(3) 0.009(3) 0.006(3)
C26 0.019(4) 0.017(4) 0.018(4) 0.010(3) 0.007(3) 0.008(3)
C27 0.026(4) 0.026(4) 0.018(4) 0.012(3) 0.013(3) 0.008(3)
C28 0.022(4) 0.025(4) 0.026(4) 0.013(3) 0.013(3) 0.003(3)
C29 0.017(4) 0.024(4) 0.023(4) 0.006(3) 0.005(3) 0.001(3)
C30 0.016(4) 0.015(3) 0.021(4) 0.007(3) 0.006(3) 0.008(3)
C31 0.021(4) 0.018(4) 0.018(4) 0.007(3) 0.008(3) 0.003(3)
C32 0.032(5) 0.029(4) 0.017(4) 0.008(3) 0.004(4) 0.008(4)
C33 0.044(5) 0.025(4) 0.027(5) 0.009(4) 0.018(4) 0.014(4)
C34 0.022(4) 0.020(4) 0.014(4) 0.009(3) 0.006(3) 0.004(3)
C35 0.034(5) 0.028(4) 0.022(4) 0.008(4) 0.012(4) 0.010(4)
C36 0.023(4) 0.029(4) 0.021(4) 0.010(3) 0.006(3) 0.003(3)
C37 0.014(3) 0.010(3) 0.018(4) 0.007(3) 0.003(3) 0.006(3)
C38 0.023(4) 0.015(3) 0.013(3) 0.005(3) 0.009(3) 0.011(3)
C39 0.020(4) 0.012(3) 0.016(4) 0.008(3) 0.004(3) 0.007(3)
C40 0.028(4) 0.020(4) 0.019(4) 0.010(3) 0.006(3) 0.009(3)
C41 0.032(5) 0.015(4) 0.026(4) 0.009(3) 0.007(4) 0.009(3)
C42 0.037(5) 0.018(4) 0.020(4) 0.008(3) 0.007(4) 0.017(4)
C43 0.025(4) 0.022(4) 0.018(4) 0.008(3) 0.007(3) 0.014(3)
C44 0.030(4) 0.031(4) 0.023(4) 0.011(4) 0.009(4) 0.020(4)
C45 0.021(4) 0.034(5) 0.025(4) 0.013(4) 0.010(3) 0.015(4)
C46 0.018(4) 0.025(4) 0.023(4) 0.011(3) 0.008(3) 0.010(3)
C47 0.022(4) 0.018(4) 0.016(4) 0.007(3) 0.009(3) 0.011(3)
C48 0.025(4) 0.023(4) 0.013(3) 0.011(3) 0.006(3) 0.013(3)
C49 0.017(4) 0.017(4) 0.021(4) 0.009(3) 0.006(3) 0.007(3)
C50 0.024(4) 0.019(4) 0.027(4) 0.008(3) 0.006(3) 0.006(3)
C51 0.031(5) 0.027(4) 0.029(5) 0.007(4) 0.002(4) 0.003(4)
C52 0.031(5) 0.029(5) 0.055(7) 0.011(5) 0.007(5) -0.009(4)
C53 0.021(4) 0.036(5) 0.045(6) 0.020(5) 0.014(4) -0.002(4)
C54 0.015(4) 0.022(4) 0.036(5) 0.017(4) 0.008(3) 0.003(3)
C55 0.029(4) 0.022(4) 0.016(4) 0.002(3) 0.004(3) 0.006(3)
C56 0.058(7) 0.035(5) 0.034(5) 0.016(4) 0.019(5) 0.027(5)
C57 0.048(6) 0.041(5) 0.028(5) 0.019(4) 0.014(4) 0.019(5)
C58 0.021(4) 0.030(4) 0.027(4) 0.015(4) 0.014(3) 0.009(3)
C59 0.028(5) 0.046(6) 0.038(5) 0.030(5) 0.016(4) 0.014(4)
C60 0.040(5) 0.049(6) 0.037(5) 0.025(5) 0.022(5) 0.029(5)
C61 0.020(4) 0.015(3) 0.027(4) 0.012(3) 0.014(3) 0.007(3)
C62 0.022(4) 0.016(4) 0.036(5) 0.013(3) 0.014(4) 0.010(3)
C63 0.034(5) 0.026(5) 0.068(7) 0.017(5) 0.032(5) 0.009(4)
C64 0.071(9) 0.034(6) 0.117(13) 0.014(7) 0.079(9) 0.001(6)
C65 0.092(10) 0.032(5) 0.068(8) 0.008(5) 0.071(8) 0.000(6)
C66 0.047(6) 0.018(4) 0.041(5) 0.009(4) 0.036(5) 0.008(4)
C67 0.050(6) 0.023(4) 0.030(5) 0.008(4) 0.028(5) 0.008(4)
C68 0.059(7) 0.027(5) 0.047(6) 0.007(4) 0.032(6) 0.011(5)
C69 0.087(9) 0.038(6) 0.035(6) 0.013(5) 0.022(6) 0.031(6)
C70 0.025(4) 0.020(4) 0.023(4) 0.009(3) 0.001(3) -0.003(3)
C71 0.054(7) 0.030(5) 0.061(8) 0.010(5) -0.024(6) 0.017(5)
C72 0.039(5) 0.040(5) 0.028(5) 0.008(4) 0.007(4) 0.025(5)
C73 0.060(8) 0.048(7) 0.043(7) 0.009(5) 0.005(6) 0.019(6)
C74 0.030(6) 0.082(9) 0.050(7) 0.025(7) 0.007(5) 0.010(6)

loop_
_atom_type_symbol
_atom_type_description
_atom_type_scat_dispersion_real
_atom_type_scat_dispersion_imag
_atom_type_scat_source
C C 0.0033 0.0016 'International Tables Vol C Tables 4.2.6.8 and 6.1.1.4'
H H 0.0000 0.0000 'International Tables Vol C Tables 4.2.6.8 and 6.1.1.4'
Cl Cl 0.1484 0.1585 'International Tables Vol C Tables 4.2.6.8 and 6.1.1.4'
N N 0.0061 0.0033 'International Tables Vol C Tables 4.2.6.8 and 6.1.1.4'
Ta Ta -0.7052 6.5227 'International Tables Vol C Tables 4.2.6.8 and 6.1.1.4'

loop_
_geom_angle_atom_site_label_1
_geom_angle_atom_site_label_2
_geom_angle_atom_site_label_3
_geom_angle
N1 Ta1 N2 91.3(2)
N1 Ta1 Cl1 103.57(18)
N2 Ta1 Cl1 103.6(2)
N1 Ta1 C1 65.5(2)
N2 Ta1 C1 34.5(3)
Cl1 Ta1 C1 87.34(18)
N1 Ta1 C2 34.2(2)
N2 Ta1 C2 65.4(2)
Cl1 Ta1 C2 87.91(18)
C1 Ta1 C2 33.4(2)
N1 Ta1 Cl3 86.28(17)
N2 Ta1 Cl3 155.9(2)
Cl1 Ta1 Cl3 100.31(7)
C1 Ta1 Cl3 151.79(18)
C2 Ta1 Cl3 119.14(17)
N1 Ta1 Cl4 94.24(18)
N2 Ta1 Cl4 80.7(2)
Cl1 Ta1 Cl4 161.51(6)
C1 Ta1 Cl4 104.81(18)
C2 Ta1 Cl4 109.95(18)
Cl3 Ta1 Cl4 75.63(6)
N1 Ta1 Cl5 160.82(17)
N2 Ta1 Cl5 102.15(19)
Cl1 Ta1 Cl5 86.73(6)
C1 Ta1 Cl5 132.02(18)
C2 Ta1 Cl5 164.79(17)
Cl3 Ta1 Cl5 75.86(6)
Cl4 Ta1 Cl5 74.78(6)
N3 Ta2 N4 91.0(3)
N3 Ta2 Cl2 103.49(18)
N4 Ta2 Cl2 103.36(18)
N3 Ta2 C37 65.0(2)
N4 Ta2 C37 34.1(2)
Cl2 Ta2 C37 87.80(18)
N3 Ta2 C38 33.9(2)
N4 Ta2 C38 64.9(2)
Cl2 Ta2 C38 88.36(17)
C37 Ta2 C38 33.1(2)
N3 Ta2 Cl5 85.52(19)
N4 Ta2 Cl5 155.53(18)
Cl2 Ta2 Cl5 101.01(7)
C37 Ta2 Cl5 150.52(18)
C38 Ta2 Cl5 118.30(18)
N3 Ta2 Cl4 94.79(18)
N4 Ta2 Cl4 80.48(18)
Cl2 Ta2 Cl4 161.18(7)
C37 Ta2 Cl4 104.20(17)
C38 Ta2 Cl4 109.65(17)
Cl5 Ta2 Cl4 75.72(6)
N3 Ta2 Cl3 160.02(19)
N4 Ta2 Cl3 103.68(18)
Cl2 Ta2 Cl3 86.51(7)
C37 Ta2 Cl3 133.53(18)
C38 Ta2 Cl3 166.00(18)
Cl5 Ta2 Cl3 75.51(6)
Cl4 Ta2 Cl3 74.70(6)
Cl9 Ta3 Cl7 176.92(9)
Cl9 Ta3 Cl10 87.13(9)
Cl7 Ta3 Cl10 89.81(10)
Cl9 Ta3 Cl11 90.26(7)
Cl7 Ta3 Cl11 92.81(9)
Cl10 Ta3 Cl11 176.70(9)
Cl9 Ta3 Cl8 91.86(8)
Cl7 Ta3 Cl8 88.51(9)
Cl10 Ta3 Cl8 90.14(8)
Cl11 Ta3 Cl8 87.92(8)
Cl9 Ta3 Cl6 91.13(7)
Cl7 Ta3 Cl6 88.62(9)
Cl10 Ta3 Cl6 92.17(8)
Cl11 Ta3 Cl6 89.91(7)
Cl8 Ta3 Cl6 176.31(8)
Ta1 Cl3 Ta2 90.15(6)
Ta2 Cl4 Ta1 89.88(6)
Ta2 Cl5 Ta1 90.57(6)
C2 N1 C25 120.5(6)
C2 N1 Ta1 92.9(4)
C25 N1 Ta1 144.2(5)
C1 N2 C13 119.7(6)
C1 N2 Ta1 92.1(4)
C13 N2 Ta1 147.7(5)
C38 N3 C61 121.6(6)
C38 N3 Ta2 94.1(5)
C61 N3 Ta2 141.9(5)
C37 N4 C49 121.3(6)
C37 N4 Ta2 92.6(4)
C49 N4 Ta2 145.7(5)
N2 C1 C2 120.7(6)
N2 C1 C11 130.3(7)
C2 C1 C11 108.4(6)
N2 C1 Ta1 53.5(4)
C2 C1 Ta1 74.0(4)
C11 C1 Ta1 146.7(5)
N1 C2 C1 120.1(6)
N1 C2 C3 130.4(7)
C1 C2 C3 108.7(6)
N1 C2 Ta1 52.9(3)
C1 C2 Ta1 72.6(4)
C3 C2 Ta1 148.0(5)
C4 C3 C12 119.0(7)
C4 C3 C2 136.0(7)
C12 C3 C2 104.8(7)
C3 C4 C5 117.9(7)
C3 C4 H4 121.1
C5 C4 H4 121.1
C6 C5 C4 123.1(8)
C6 C5 H5 118.4
C4 C5 H5 118.4
C5 C6 C7 120.3(7)
C5 C6 H6 119.8
C7 C6 H6 119.8
C12 C7 C8 116.7(8)
C12 C7 C6 115.6(7)
C8 C7 C6 127.7(8)
C9 C8 C7 120.4(8)
C9 C8 H8 119.8
C7 C8 H8 119.8
C8 C9 C10 122.1(8)
C8 C9 H9 119.0
C10 C9 H9 119.0
C11 C10 C9 117.6(8)
C11 C10 H10 121.2
C9 C10 H10 121.2
C10 C11 C12 119.4(7)
C10 C11 C1 134.6(7)
C12 C11 C1 105.8(6)
C7 C12 C11 123.7(7)
C7 C12 C3 124.0(7)
C11 C12 C3 112.3(7)
C18 C13 C14 121.8(7)
C18 C13 N2 120.4(7)
C14 C13 N2 117.7(7)
C15 C14 C13 118.5(8)
C15 C14 C19 118.6(7)
C13 C14 C19 122.9(7)
C14 C15 C16 120.4(8)
C14 C15 H15 119.8
C16 C15 H15 119.8
C17 C16 C15 120.1(8)
C17 C16 H16 120.0
C15 C16 H16 120.0
C16 C17 C18 121.8(8)
C16 C17 H17 119.1
C18 C17 H17 119.1
C17 C18 C13 117.4(8)
C17 C18 C22 118.5(7)
C13 C18 C22 124.1(7)
C20 C19 C14 111.6(8)
C20 C19 C21 111.1(9)
C14 C19 C21 110.6(8)
C20 C19 H19 107.8
C14 C19 H19 107.8
C21 C19 H19 107.8
C19 C20 H20A 109.5
C19 C20 H20B 109.5
H20A C20 H20B 109.5
C19 C20 H20C 109.5
H20A C20 H20C 109.5
H20B C20 H20C 109.5
C19 C21 H21A 109.5
C19 C21 H21B 109.5
H21A C21 H21B 109.5
C19 C21 H21C 109.5
H21A C21 H21C 109.5
H21B C21 H21C 109.5
C18 C22 C23 111.1(7)
C18 C22 C24 112.8(7)
C23 C22 C24 110.2(7)
C18 C22 H22 107.5
C23 C22 H22 107.5
C24 C22 H22 107.5
C22 C23 H23A 109.5
C22 C23 H23B 109.5
H23A C23 H23B 109.5
C22 C23 H23C 109.5
H23A C23 H23C 109.5
H23B C23 H23C 109.5
C22 C24 H24A 109.5
C22 C24 H24B 109.5
H24A C24 H24B 109.5
C22 C24 H24C 109.5
H24A C24 H24C 109.5
H24B C24 H24C 109.5
C30 C25 C26 122.2(7)
C30 C25 N1 117.0(7)
C26 C25 N1 120.7(7)
C27 C26 C25 117.0(7)
C27 C26 C34 117.6(7)
C25 C26 C34 125.5(7)
C28 C27 C26 122.5(7)
C28 C27 H27 118.8
C26 C27 H27 118.8
C27 C28 C29 119.2(7)
C27 C28 H28 120.4
C29 C28 H28 120.4
C30 C29 C28 121.3(7)
C30 C29 H29 119.3
C28 C29 H29 119.3
C29 C30 C25 117.8(7)
C29 C30 C31 119.3(7)
C25 C30 C31 122.9(7)
C32 C31 C30 110.0(7)
C32 C31 C33 111.4(7)
C30 C31 C33 111.4(7)
C32 C31 H31 107.9
C30 C31 H31 107.9
C33 C31 H31 107.9
C31 C32 H32A 109.5
C31 C32 H32B 109.5
H32A C32 H32B 109.5
C31 C32 H32C 109.5
H32A C32 H32C 109.5
H32B C32 H32C 109.5
C31 C33 H33A 109.5
C31 C33 H33B 109.5
H33A C33 H33B 109.5
C31 C33 H33C 109.5
H33A C33 H33C 109.5
H33B C33 H33C 109.5
C26 C34 C35 111.0(7)
C26 C34 C36 111.6(6)
C35 C34 C36 110.0(7)
C26 C34 H34 108.0
C35 C34 H34 108.0
C36 C34 H34 108.0
C34 C35 H35A 109.5
C34 C35 H35B 109.5
H35A C35 H35B 109.5
C34 C35 H35C 109.5
H35A C35 H35C 109.5
H35B C35 H35C 109.5
C34 C36 H36A 109.5
C34 C36 H36B 109.5
H36A C36 H36B 109.5
C34 C36 H36C 109.5
H36A C36 H36C 109.5
H36B C36 H36C 109.5
N4 C37 C38 121.3(6)
N4 C37 C47 130.4(7)
C38 C37 C47 108.0(6)
N4 C37 Ta2 53.2(4)
C38 C37 Ta2 74.5(4)
C47 C37 Ta2 149.2(5)
N3 C38 C37 119.4(6)
N3 C38 C39 130.9(7)
C37 C38 C39 109.1(6)
N3 C38 Ta2 52.1(4)
C37 C38 Ta2 72.4(4)
C39 C38 Ta2 150.4(5)
C40 C39 C48 118.9(7)
C40 C39 C38 135.8(7)
C48 C39 C38 104.9(6)
C39 C40 C41 117.7(8)
C39 C40 H40 121.2
C41 C40 H40 121.2
C42 C41 C40 123.2(8)
C42 C41 H41 118.4
C40 C41 H41 118.4
C41 C42 C43 120.2(8)
C41 C42 H42 119.9
C43 C42 H42 119.9
C48 C43 C42 115.9(8)
C48 C43 C44 115.8(8)
C42 C43 C44 128.2(8)
C45 C44 C43 121.1(8)
C45 C44 H44 119.5
C43 C44 H44 119.5
C44 C45 C46 122.2(8)
C44 C45 H45 118.9
C46 C45 H45 118.9
C47 C46 C45 117.6(8)
C47 C46 H46 121.2
C45 C46 H46 121.2
C46 C47 C48 120.4(7)
C46 C47 C37 134.4(7)
C48 C47 C37 104.9(6)
C43 C48 C39 124.1(7)
C43 C48 C47 122.8(8)
C39 C48 C47 113.0(7)
C54 C49 C50 122.4(7)
C54 C49 N4 120.1(7)
C50 C49 N4 117.4(7)
C51 C50 C49 117.5(8)
C51 C50 C55 119.5(8)
C49 C50 C55 123.1(7)
C52 C51 C50 121.3(9)
C52 C51 H51 119.3
C50 C51 H51 119.3
C53 C52 C51 120.3(9)
C53 C52 H52 119.8
C51 C52 H52 119.8
C52 C53 C54 121.6(9)
C52 C53 H53 119.2
C54 C53 H53 119.2
C49 C54 C53 116.8(8)
C49 C54 C58 124.6(7)
C53 C54 C58 118.5(8)
C50 C55 C56 111.7(7)
C50 C55 C57 111.1(8)
C56 C55 C57 110.2(8)
C50 C55 H55 107.9
C56 C55 H55 107.9
C57 C55 H55 107.9
C55 C56 H56A 109.5
C55 C56 H56B 109.5
H56A C56 H56B 109.5
C55 C56 H56C 109.5
H56A C56 H56C 109.5
H56B C56 H56C 109.5
C55 C57 H57A 109.5
C55 C57 H57B 109.5
H57A C57 H57B 109.5
C55 C57 H57C 109.5
H57A C57 H57C 109.5
H57B C57 H57C 109.5
C54 C58 C60 111.7(7)
C54 C58 C59 112.1(7)
C60 C58 C59 110.7(7)
C54 C58 H58 107.4
C60 C58 H58 107.4
C59 C58 H58 107.4
C58 C59 H59A 109.5
C58 C59 H59B 109.5
H59A C59 H59B 109.5
C58 C59 H59C 109.5
H59A C59 H59C 109.5
H59B C59 H59C 109.5
C58 C60 H60A 109.5
C58 C60 H60B 109.5
H60A C60 H60B 109.5
C58 C60 H60C 109.5
H60A C60 H60C 109.5
H60B C60 H60C 109.5
C62 C61 C66 121.5(7)
C62 C61 N3 121.6(7)
C66 C61 N3 116.8(7)
C63 C62 C61 118.0(8)
C63 C62 C70 117.5(8)
C61 C62 C70 124.5(7)
C64 C63 C62 121.3(10)
C64 C63 H63 119.4
C62 C63 H63 119.4
C63 C64 C65 120.5(10)
C63 C64 H64 119.8
C65 C64 H64 119.8
C66 C65 C64 120.5(10)
C66 C65 H65 119.7
C64 C65 H65 119.7
C65 C66 C61 118.2(9)
C65 C66 C67 119.1(9)
C61 C66 C67 122.6(7)
C69 C67 C66 111.0(9)
C69 C67 C68 111.2(9)
C66 C67 C68 111.8(9)
C69 C67 H67 107.6
C66 C67 H67 107.6
C68 C67 H67 107.6
C67 C68 H68A 109.5
C67 C68 H68B 109.5
H68A C68 H68B 109.5
C67 C68 H68C 109.5
H68A C68 H68C 109.5
H68B C68 H68C 109.5
C67 C69 H69A 109.5
C67 C69 H69B 109.5
H69A C69 H69B 109.5
C67 C69 H69C 109.5
H69A C69 H69C 109.5
H69B C69 H69C 109.5
C62 C70 C72 112.9(7)
C62 C70 C71 111.5(9)
C72 C70 C71 109.0(7)
C62 C70 H70 107.8
C72 C70 H70 107.8
C71 C70 H70 107.8
C70 C71 H71A 109.5
C70 C71 H71B 109.5
H71A C71 H71B 109.5
C70 C71 H71C 109.5
H71A C71 H71C 109.5
H71B C71 H71C 109.5
C70 C72 H72A 109.5
C70 C72 H72B 109.5
H72A C72 H72B 109.5
C70 C72 H72C 109.5
H72A C72 H72C 109.5
H72B C72 H72C 109.5
Cl13 C73 Cl12 113.9(7)
Cl13 C73 H73A 108.8
Cl12 C73 H73A 108.8
Cl13 C73 H73B 108.8
Cl12 C73 H73B 108.8
H73A C73 H73B 107.7
Cl15 C74 Cl14 112.4(7)
Cl15 C74 H74A 109.1
Cl14 C74 H74A 109.1
Cl15 C74 H74B 109.1
Cl14 C74 H74B 109.1
H74A C74 H74B 107.8

loop_
_geom_bond_atom_site_label_1
_geom_bond_atom_site_label_2
_geom_bond_distance
Ta1 N1 1.968(6)
Ta1 N2 1.968(6)
Ta1 Cl1 2.2980(18)
Ta1 C1 2.447(7)
Ta1 C2 2.465(7)
Ta1 Cl3 2.5099(18)
Ta1 Cl4 2.5530(19)
Ta1 Cl5 2.5548(19)
Ta2 N3 1.970(6)
Ta2 N4 1.978(6)
Ta2 Cl2 2.2915(18)
Ta2 C37 2.466(7)
Ta2 C38 2.492(7)
Ta2 Cl5 2.5107(19)
Ta2 Cl4 2.5431(18)
Ta2 Cl3 2.5738(19)
Ta3 Cl9 2.330(2)
Ta3 Cl7 2.342(2)
Ta3 Cl10 2.346(2)
Ta3 Cl11 2.351(2)
Ta3 Cl8 2.352(2)
Ta3 Cl6 2.358(2)
Cl12 C73 1.744(12)
Cl13 C73 1.722(14)
Cl14 C74 1.751(13)
Cl15 C74 1.721(14)
N1 C2 1.386(9)
N1 C25 1.452(9)
N2 C1 1.385(10)
N2 C13 1.438(10)
N3 C38 1.392(10)
N3 C61 1.433(9)
N4 C37 1.385(9)
N4 C49 1.439(10)
C1 C2 1.411(10)
C1 C11 1.471(10)
C2 C3 1.472(10)
C3 C4 1.368(11)
C3 C12 1.429(11)
C4 C5 1.426(11)
C4 H4 0.9500
C5 C6 1.363(12)
C5 H5 0.9500
C6 C7 1.436(12)
C6 H6 0.9500
C7 C12 1.389(11)
C7 C8 1.400(12)
C8 C9 1.374(13)
C8 H8 0.9500
C9 C10 1.429(12)
C9 H9 0.9500
C10 C11 1.374(11)
C10 H10 0.9500
C11 C12 1.398(11)
C13 C18 1.405(11)
C13 C14 1.406(11)
C14 C15 1.379(12)
C14 C19 1.520(11)
C15 C16 1.404(13)
C15 H15 0.9500
C16 C17 1.367(13)
C16 H16 0.9500
C17 C18 1.394(12)
C17 H17 0.9500
C18 C22 1.514(11)
C19 C20 1.514(14)
C19 C21 1.531(13)
C19 H19 1.0000
C20 H20A 0.9800
C20 H20B 0.9800
C20 H20C 0.9800
C21 H21A 0.9800
C21 H21B 0.9800
C21 H21C 0.9800
C22 C23 1.528(12)
C22 C24 1.530(12)
C22 H22 1.0000
C23 H23A 0.9800
C23 H23B 0.9800
C23 H23C 0.9800
C24 H24A 0.9800
C24 H24B 0.9800
C24 H24C 0.9800
C25 C30 1.400(11)
C25 C26 1.410(10)
C26 C27 1.386(11)
C26 C34 1.525(11)
C27 C28 1.371(12)
C27 H27 0.9500
C28 C29 1.398(12)
C28 H28 0.9500
C29 C30 1.385(11)
C29 H29 0.9500
C30 C31 1.515(11)
C31 C32 1.517(12)
C31 C33 1.517(11)
C31 H31 1.0000
C32 H32A 0.9800
C32 H32B 0.9800
C32 H32C 0.9800
C33 H33A 0.9800
C33 H33B 0.9800
C33 H33C 0.9800
C34 C35 1.528(11)
C34 C36 1.535(12)
C34 H34 1.0000
C35 H35A 0.9800
C35 H35B 0.9800
C35 H35C 0.9800
C36 H36A 0.9800
C36 H36B 0.9800
C36 H36C 0.9800
C37 C38 1.412(10)
C37 C47 1.479(10)
C38 C39 1.470(10)
C39 C40 1.379(11)
C39 C48 1.406(11)
C40 C41 1.417(11)
C40 H40 0.9500
C41 C42 1.368(13)
C41 H41 0.9500
C42 C43 1.417(12)
C42 H42 0.9500
C43 C48 1.400(11)
C43 C44 1.419(12)
C44 C45 1.369(13)
C44 H44 0.9500
C45 C46 1.426(11)
C45 H45 0.9500
C46 C47 1.360(11)
C46 H46 0.9500
C47 C48 1.415(11)
C49 C54 1.387(12)
C49 C50 1.412(11)
C50 C51 1.389(12)
C50 C55 1.525(12)
C51 C52 1.376(15)
C51 H51 0.9500
C52 C53 1.358(15)
C52 H52 0.9500
C53 C54 1.419(11)
C53 H53 0.9500
C54 C58 1.520(12)
C55 C56 1.533(12)
C55 C57 1.532(13)
C55 H55 1.0000
C56 H56A 0.9800
C56 H56B 0.9800
C56 H56C 0.9800
C57 H57A 0.9800
C57 H57B 0.9800
C57 H57C 0.9800
C58 C60 1.521(12)
C58 C59 1.530(12)
C58 H58 1.0000
C59 H59A 0.9800
C59 H59B 0.9800
C59 H59C 0.9800
C60 H60A 0.9800
C60 H60B 0.9800
C60 H60C 0.9800
C61 C62 1.403(11)
C61 C66 1.417(12)
C62 C63 1.387(12)
C62 C70 1.514(12)
C63 C64 1.379(18)
C63 H63 0.9500
C64 C65 1.393(18)
C64 H64 0.9500
C65 C66 1.383(13)
C65 H65 0.9500
C66 C67 1.522(13)
C67 C69 1.503(16)
C67 C68 1.546(13)
C67 H67 1.0000
C68 H68A 0.9800
C68 H68B 0.9800
C68 H68C 0.9800
C69 H69A 0.9800
C69 H69B 0.9800
C69 H69C 0.9800
C70 C72 1.514(12)
C70 C71 1.541(13)
C70 H70 1.0000
C71 H71A 0.9800
C71 H71B 0.9800
C71 H71C 0.9800
C72 H72A 0.9800
C72 H72B 0.9800
C72 H72C 0.9800
C73 H73A 0.9900
C73 H73B 0.9900
C74 H74A 0.9900
C74 H74B 0.9900

loop_
_geom_torsion_atom_site_label_1
_geom_torsion_atom_site_label_2
_geom_torsion_atom_site_label_3
_geom_torsion_atom_site_label_4
_geom_torsion
N1 Ta1 Cl3 Ta2 -134.87(18)
N2 Ta1 Cl3 Ta2 -50.1(5)
Cl1 Ta1 Cl3 Ta2 122.00(6)
C1 Ta1 Cl3 Ta2 -134.1(4)
C2 Ta1 Cl3 Ta2 -144.6(2)
Cl4 Ta1 Cl3 Ta2 -39.53(6)
Cl5 Ta1 Cl3 Ta2 38.06(6)
N3 Ta2 Cl3 Ta1 -20.2(5)
N4 Ta2 Cl3 Ta1 115.84(19)
Cl2 Ta2 Cl3 Ta1 -141.25(7)
C37 Ta2 Cl3 Ta1 135.1(2)
C38 Ta2 Cl3 Ta1 150.0(7)
Cl5 Ta2 Cl3 Ta1 -38.93(6)
Cl4 Ta2 Cl3 Ta1 39.92(6)
N3 Ta2 Cl4 Ta1 123.60(19)
N4 Ta2 Cl4 Ta1 -146.24(19)
Cl2 Ta2 Cl4 Ta1 -42.7(2)
C37 Ta2 Cl4 Ta1 -170.97(18)
C38 Ta2 Cl4 Ta1 154.85(19)
Cl5 Ta2 Cl4 Ta1 39.47(6)
Cl3 Ta2 Cl4 Ta1 -39.11(6)
N1 Ta1 Cl4 Ta2 125.15(18)
N2 Ta1 Cl4 Ta2 -144.26(19)
Cl1 Ta1 Cl4 Ta2 -39.3(2)
C1 Ta1 Cl4 Ta2 -169.07(18)
C2 Ta1 Cl4 Ta2 156.31(18)
Cl3 Ta1 Cl4 Ta2 40.10(6)
Cl5 Ta1 Cl4 Ta2 -38.86(6)
N3 Ta2 Cl5 Ta1 -135.55(18)
N4 Ta2 Cl5 Ta1 -53.1(4)
Cl2 Ta2 Cl5 Ta1 121.56(7)
C37 Ta2 Cl5 Ta1 -133.1(3)
C38 Ta2 Cl5 Ta1 -144.33(18)
Cl4 Ta2 Cl5 Ta1 -39.44(6)
Cl3 Ta2 Cl5 Ta1 38.12(6)
N1 Ta1 Cl5 Ta2 -17.3(6)
N2 Ta1 Cl5 Ta2 116.1(2)
Cl1 Ta1 Cl5 Ta2 -140.69(7)
C1 Ta1 Cl5 Ta2 135.9(2)
C2 Ta1 Cl5 Ta2 149.8(7)
Cl3 Ta1 Cl5 Ta2 -39.20(6)
Cl4 Ta1 Cl5 Ta2 39.46(6)
N2 Ta1 N1 C2 39.3(4)
Cl1 Ta1 N1 C2 -65.0(4)
C1 Ta1 N1 C2 15.6(4)
Cl3 Ta1 N1 C2 -164.7(4)
Cl4 Ta1 N1 C2 120.0(4)
Cl5 Ta1 N1 C2 174.0(4)
N2 Ta1 N1 C25 -160.9(8)
Cl1 Ta1 N1 C25 94.8(8)
C1 Ta1 N1 C25 175.5(9)
C2 Ta1 N1 C25 159.8(11)
Cl3 Ta1 N1 C25 -4.9(8)
Cl4 Ta1 N1 C25 -80.2(8)
Cl5 Ta1 N1 C25 -26.2(12)
N1 Ta1 N2 C1 -40.1(4)
Cl1 Ta1 N2 C1 64.2(4)
C2 Ta1 N2 C1 -17.1(4)
Cl3 Ta1 N2 C1 -123.8(5)
Cl4 Ta1 N2 C1 -134.2(4)
Cl5 Ta1 N2 C1 153.7(4)
N1 Ta1 N2 C13 150.1(10)
Cl1 Ta1 N2 C13 -105.6(10)
C1 Ta1 N2 C13 -169.8(12)
C2 Ta1 N2 C13 173.1(11)
Cl3 Ta1 N2 C13 66.4(12)
Cl4 Ta1 N2 C13 56.0(10)
Cl5 Ta1 N2 C13 -16.0(10)
N4 Ta2 N3 C38 38.2(4)
Cl2 Ta2 N3 C38 -65.8(4)
C37 Ta2 N3 C38 15.3(4)
Cl5 Ta2 N3 C38 -166.0(4)
Cl4 Ta2 N3 C38 118.7(4)
Cl3 Ta2 N3 C38 175.7(4)
N4 Ta2 N3 C61 -161.2(8)
Cl2 Ta2 N3 C61 94.8(8)
C37 Ta2 N3 C61 175.9(9)
C38 Ta2 N3 C61 160.6(10)
Cl5 Ta2 N3 C61 -5.4(8)
Cl4 Ta2 N3 C61 -80.7(8)
Cl3 Ta2 N3 C61 -23.7(12)
N3 Ta2 N4 C37 -39.0(4)
Cl2 Ta2 N4 C37 65.1(4)
C38 Ta2 N4 C37 -16.6(4)
Cl5 Ta2 N4 C37 -120.2(5)
Cl4 Ta2 N4 C37 -133.7(4)
Cl3 Ta2 N4 C37 154.7(4)
N3 Ta2 N4 C49 149.2(9)
Cl2 Ta2 N4 C49 -106.7(9)
C37 Ta2 N4 C49 -171.8(12)
C38 Ta2 N4 C49 171.6(10)
Cl5 Ta2 N4 C49 68.0(11)
Cl4 Ta2 N4 C49 54.5(9)
Cl3 Ta2 N4 C49 -17.0(9)
C13 N2 C1 C2 -153.4(7)
Ta1 N2 C1 C2 32.9(7)
C13 N2 C1 C11 36.4(11)
Ta1 N2 C1 C11 -137.4(8)
C13 N2 C1 Ta1 173.7(8)
N1 Ta1 C1 N2 134.9(5)
Cl1 Ta1 C1 N2 -118.8(4)
C2 Ta1 C1 N2 150.9(7)
Cl3 Ta1 C1 N2 134.2(4)
Cl4 Ta1 C1 N2 47.0(4)
Cl5 Ta1 C1 N2 -35.7(5)
N1 Ta1 C1 C2 -16.0(4)
N2 Ta1 C1 C2 -150.9(7)
Cl1 Ta1 C1 C2 90.2(4)
Cl3 Ta1 C1 C2 -16.8(7)
Cl4 Ta1 C1 C2 -103.9(4)
Cl5 Ta1 C1 C2 173.4(3)
N1 Ta1 C1 C11 -115.3(10)
N2 Ta1 C1 C11 109.8(11)
Cl1 Ta1 C1 C11 -9.1(10)
C2 Ta1 C1 C11 -99.3(11)
Cl3 Ta1 C1 C11 -116.1(9)
Cl4 Ta1 C1 C11 156.8(9)
Cl5 Ta1 C1 C11 74.1(10)
C25 N1 C2 C1 164.1(7)
Ta1 N1 C2 C1 -29.5(7)
C25 N1 C2 C3 -27.7(11)
Ta1 N1 C2 C3 138.8(7)
C25 N1 C2 Ta1 -166.4(7)
N2 C1 C2 N1 -2.7(11)
C11 C1 C2 N1 169.4(6)
Ta1 C1 C2 N1 24.3(6)
N2 C1 C2 C3 -173.3(6)
C11 C1 C2 C3 -1.1(8)
Ta1 C1 C2 C3 -146.3(6)
N2 C1 C2 Ta1 -27.0(6)
C11 C1 C2 Ta1 145.2(6)
N2 Ta1 C2 N1 -135.9(5)
Cl1 Ta1 C2 N1 118.2(4)
C1 Ta1 C2 N1 -153.5(7)
Cl3 Ta1 C2 N1 17.5(5)
Cl4 Ta1 C2 N1 -66.8(4)
Cl5 Ta1 C2 N1 -172.5(5)
N1 Ta1 C2 C1 153.5(7)
N2 Ta1 C2 C1 17.6(4)
Cl1 Ta1 C2 C1 -88.3(4)
Cl3 Ta1 C2 C1 171.0(4)
Cl4 Ta1 C2 C1 86.7(4)
Cl5 Ta1 C2 C1 -18.9(9)
N1 Ta1 C2 C3 -108.9(11)
N2 Ta1 C2 C3 115.2(10)
Cl1 Ta1 C2 C3 9.3(10)
C1 Ta1 C2 C3 97.6(11)
Cl3 Ta1 C2 C3 -91.4(10)
Cl4 Ta1 C2 C3 -175.6(9)
Cl5 Ta1 C2 C3 78.7(13)
N1 C2 C3 C4 16.9(15)
C1 C2 C3 C4 -173.8(9)
Ta1 C2 C3 C4 99.2(12)
N1 C2 C3 C12 -169.3(7)
C1 C2 C3 C12 0.0(8)
Ta1 C2 C3 C12 -86.9(10)
C12 C3 C4 C5 1.3(11)
C2 C3 C4 C5 174.5(8)
C3 C4 C5 C6 -0.1(12)
C4 C5 C6 C7 -1.3(13)
C5 C6 C7 C12 1.4(12)
C5 C6 C7 C8 -178.8(8)
C12 C7 C8 C9 -4.4(12)
C6 C7 C8 C9 175.7(9)
C7 C8 C9 C10 3.1(14)
C8 C9 C10 C11 0.2(13)
C9 C10 C11 C12 -2.0(12)
C9 C10 C11 C1 -175.4(8)
N2 C1 C11 C10 -12.9(15)
C2 C1 C11 C10 175.9(9)
Ta1 C1 C11 C10 -95.4(13)
N2 C1 C11 C12 173.1(7)
C2 C1 C11 C12 1.9(8)
Ta1 C1 C11 C12 90.6(10)
C8 C7 C12 C11 2.7(12)
C6 C7 C12 C11 -177.4(7)
C8 C7 C12 C3 180.0(7)
C6 C7 C12 C3 -0.2(11)
C10 C11 C12 C7 0.5(12)
C1 C11 C12 C7 175.7(7)
C10 C11 C12 C3 -177.0(7)
C1 C11 C12 C3 -1.9(9)
C4 C3 C12 C7 -1.2(12)
C2 C3 C12 C7 -176.3(7)
C4 C3 C12 C11 176.4(7)
C2 C3 C12 C11 1.2(8)
C1 N2 C13 C18 -107.5(8)
Ta1 N2 C13 C18 60.7(13)
C1 N2 C13 C14 68.6(9)
Ta1 N2 C13 C14 -123.2(9)
C18 C13 C14 C15 -1.1(12)
N2 C13 C14 C15 -177.1(7)
C18 C13 C14 C19 178.9(8)
N2 C13 C14 C19 2.8(12)
C13 C14 C15 C16 1.7(13)
C19 C14 C15 C16 -178.3(8)
C14 C15 C16 C17 -0.7(14)
C15 C16 C17 C18 -0.9(14)
C16 C17 C18 C13 1.4(13)
C16 C17 C18 C22 178.9(8)
C14 C13 C18 C17 -0.5(12)
N2 C13 C18 C17 175.5(7)
C14 C13 C18 C22 -177.8(8)
N2 C13 C18 C22 -1.8(12)
C15 C14 C19 C20 -59.1(11)
C13 C14 C19 C20 121.0(9)
C15 C14 C19 C21 65.1(11)
C13 C14 C19 C21 -114.9(10)
C17 C18 C22 C23 55.9(10)
C13 C18 C22 C23 -126.8(8)
C17 C18 C22 C24 -68.3(10)
C13 C18 C22 C24 109.0(9)
C2 N1 C25 C30 -83.9(9)
Ta1 N1 C25 C30 119.7(8)
C2 N1 C25 C26 93.4(8)
Ta1 N1 C25 C26 -63.1(11)
C30 C25 C26 C27 2.8(11)
N1 C25 C26 C27 -174.3(7)
C30 C25 C26 C34 -177.3(7)
N1 C25 C26 C34 5.5(11)
C25 C26 C27 C28 -1.9(12)
C34 C26 C27 C28 178.2(8)
C26 C27 C28 C29 0.0(13)
C27 C28 C29 C30 1.2(13)
C28 C29 C30 C25 -0.3(12)
C28 C29 C30 C31 -177.5(8)
C26 C25 C30 C29 -1.7(11)
N1 C25 C30 C29 175.5(7)
C26 C25 C30 C31 175.3(7)
N1 C25 C30 C31 -7.4(11)
C29 C30 C31 C32 62.5(9)
C25 C30 C31 C32 -114.6(8)
C29 C30 C31 C33 -61.6(10)
C25 C30 C31 C33 121.3(8)
C27 C26 C34 C35 -52.5(10)
C25 C26 C34 C35 127.7(8)
C27 C26 C34 C36 70.6(9)
C25 C26 C34 C36 -109.2(9)
C49 N4 C37 C38 -153.1(7)
Ta2 N4 C37 C38 32.4(7)
C49 N4 C37 C47 34.1(12)
Ta2 N4 C37 C47 -140.5(7)
C49 N4 C37 Ta2 174.6(8)
N3 Ta2 C37 N4 136.0(5)
Cl2 Ta2 C37 N4 -118.0(4)
C38 Ta2 C37 N4 151.7(7)
Cl5 Ta2 C37 N4 133.4(4)
Cl4 Ta2 C37 N4 47.4(4)
Cl3 Ta2 C37 N4 -34.9(5)
N3 Ta2 C37 C38 -15.6(4)
N4 Ta2 C37 C38 -151.7(7)
Cl2 Ta2 C37 C38 90.4(4)
Cl5 Ta2 C37 C38 -18.3(6)
Cl4 Ta2 C37 C38 -104.3(4)
Cl3 Ta2 C37 C38 173.5(3)
N3 Ta2 C37 C47 -114.9(11)
N4 Ta2 C37 C47 109.1(12)
Cl2 Ta2 C37 C47 -8.9(10)
C38 Ta2 C37 C47 -99.3(11)
Cl5 Ta2 C37 C47 -117.6(10)
Cl4 Ta2 C37 C47 156.4(10)
Cl3 Ta2 C37 C47 74.2(11)
C61 N3 C38 C37 165.3(7)
Ta2 N3 C38 C37 -28.6(7)
C61 N3 C38 C39 -24.6(11)
Ta2 N3 C38 C39 141.5(7)
C61 N3 C38 Ta2 -166.1(8)
N4 C37 C38 N3 -3.1(11)
C47 C37 C38 N3 171.2(6)
Ta2 C37 C38 N3 23.3(6)
N4 C37 C38 C39 -175.2(6)
C47 C37 C38 C39 -0.9(8)
Ta2 C37 C38 C39 -148.8(6)
N4 C37 C38 Ta2 -26.4(6)
C47 C37 C38 Ta2 147.9(6)
N4 Ta2 C38 N3 -136.9(5)
Cl2 Ta2 C38 N3 117.5(4)
C37 Ta2 C38 N3 -154.0(6)
Cl5 Ta2 C38 N3 15.9(5)
Cl4 Ta2 C38 N3 -68.1(4)
Cl3 Ta2 C38 N3 -174.0(5)
N3 Ta2 C38 C37 154.0(6)
N4 Ta2 C38 C37 17.1(4)
Cl2 Ta2 C38 C37 -88.5(4)
Cl5 Ta2 C38 C37 169.9(3)
Cl4 Ta2 C38 C37 85.9(4)
Cl3 Ta2 C38 C37 -19.9(9)
N3 Ta2 C38 C39 -107.9(13)
N4 Ta2 C38 C39 115.1(12)
Cl2 Ta2 C38 C39 9.6(11)
C37 Ta2 C38 C39 98.0(12)
Cl5 Ta2 C38 C39 -92.1(11)
Cl4 Ta2 C38 C39 -176.0(11)
Cl3 Ta2 C38 C39 78.1(14)
N3 C38 C39 C40 16.8(14)
C37 C38 C39 C40 -172.3(9)
Ta2 C38 C39 C40 99.7(13)
N3 C38 C39 C48 -171.1(7)
C37 C38 C39 C48 -0.2(8)
Ta2 C38 C39 C48 -88.2(12)
C48 C39 C40 C41 3.0(11)
C38 C39 C40 C41 174.3(8)
C39 C40 C41 C42 -2.1(12)
C40 C41 C42 C43 -0.5(13)
C41 C42 C43 C48 1.8(12)
C41 C42 C43 C44 -175.8(8)
C48 C43 C44 C45 -0.5(12)
C42 C43 C44 C45 177.1(8)
C43 C44 C45 C46 -0.7(13)
C44 C45 C46 C47 1.7(12)
C45 C46 C47 C48 -1.6(12)
C45 C46 C47 C37 -174.1(8)
N4 C37 C47 C46 -11.4(15)
C38 C37 C47 C46 175.0(9)
Ta2 C37 C47 C46 -95.2(13)
N4 C37 C47 C48 175.3(7)
C38 C37 C47 C48 1.7(8)
Ta2 C37 C47 C48 91.4(11)
C42 C43 C48 C39 -0.8(12)
C44 C43 C48 C39 177.1(7)
C42 C43 C48 C47 -177.3(7)
C44 C43 C48 C47 0.6(11)
C40 C39 C48 C43 -1.7(12)
C38 C39 C48 C43 -175.4(7)
C40 C39 C48 C47 175.1(7)
C38 C39 C48 C47 1.4(9)
C46 C47 C48 C43 0.5(12)
C37 C47 C48 C43 174.9(7)
C46 C47 C48 C39 -176.4(7)
C37 C47 C48 C39 -1.9(9)
C37 N4 C49 C54 -110.6(8)
Ta2 N4 C49 C54 59.7(12)
C37 N4 C49 C50 66.6(10)
Ta2 N4 C49 C50 -123.0(9)
C54 C49 C50 C51 -0.5(12)
N4 C49 C50 C51 -177.7(7)
C54 C49 C50 C55 -180.0(8)
N4 C49 C50 C55 2.9(11)
C49 C50 C51 C52 0.9(14)
C55 C50 C51 C52 -179.6(9)
C50 C51 C52 C53 -2.0(17)
C51 C52 C53 C54 2.6(17)
C50 C49 C54 C53 1.1(12)
N4 C49 C54 C53 178.2(7)
C50 C49 C54 C58 -176.3(8)
N4 C49 C54 C58 0.8(12)
C52 C53 C54 C49 -2.1(14)
C52 C53 C54 C58 175.4(9)
C51 C50 C55 C56 -51.0(11)
C49 C50 C55 C56 128.4(9)
C51 C50 C55 C57 72.5(10)
C49 C50 C55 C57 -108.0(9)
C49 C54 C58 C60 101.8(10)
C53 C54 C58 C60 -75.5(10)
C49 C54 C58 C59 -133.3(8)
C53 C54 C58 C59 49.4(11)
C38 N3 C61 C62 93.2(9)
Ta2 N3 C61 C62 -63.9(11)
C38 N3 C61 C66 -84.8(9)
Ta2 N3 C61 C66 118.1(9)
C66 C61 C62 C63 0.5(13)
N3 C61 C62 C63 -177.4(8)
C66 C61 C62 C70 -179.2(8)
N3 C61 C62 C70 2.8(12)
C61 C62 C63 C64 0.7(16)
C70 C62 C63 C64 -179.5(11)
C62 C63 C64 C65 -1(2)
C63 C64 C65 C66 -1(2)
C64 C65 C66 C61 2(2)
C64 C65 C66 C67 178.8(13)
C62 C61 C66 C65 -1.8(15)
N3 C61 C66 C65 176.3(10)
C62 C61 C66 C67 -178.6(9)
N3 C61 C66 C67 -0.5(13)
C65 C66 C67 C69 -72.8(13)
C61 C66 C67 C69 104.0(11)
C65 C66 C67 C68 51.9(14)
C61 C66 C67 C68 -131.3(10)
C63 C62 C70 C72 69.8(11)
C61 C62 C70 C72 -110.5(9)
C63 C62 C70 C71 -53.3(11)
C61 C62 C70 C71 126.5(9)
